data_2311980
loop_
_publ_author_name
'Rahayu, Sri'
'Forrester, Jennifer S.'
'Kale, Girish M.'
'Ghadiri, Mojtaba'

_publ_section_title
;
 Promising solid electrolyte material for an IT-SOFC: crystal structure of
 the cerium gadolinium holmium oxide
 Ce<sub>0.8</sub>Gd<sub>0.1</sub>Ho<sub>0.1</sub>O<sub>1.9</sub> between
 295 and 1023&#x2005;K.
;
_journal_coeditor_code SK3674
_journal_issue 'Pt 2'
_journal_name_full 'Acta crystallographica. Section C, Structural chemistry'
_journal_page_first 236
_journal_page_last 239
_journal_paper_doi 10.1107/S2053229617017946
_journal_volume 74
_journal_year 2018
_chemical_formula_iupac 'Ce0.8 Gd0.1 Ho0.1 O1.9'
_chemical_formula_moiety 'Ce0.8 Ga0.1 Ho0.1 O1.9'
_chemical_formula_sum 'Ce0.8 Gd0.1 Ho0.1 O1.9'
_chemical_formula_weight 174.7129
_chemical_name_common 'Ce0.8 Ga0.1 Ho0.1 O1.9'
_chemical_name_systematic
;
Cerium gadolinium holmium oxide
;
_space_group_IT_number 225
_space_group_name_Hall '-F 4 2 3'
_space_group_name_H-M_alt 'F m -3 m'
_symmetry_cell_setting cubic
_symmetry_space_group_name_Hall '-F 4 2 3'
_symmetry_space_group_name_H-M 'F m -3 m'
_audit_creation_method 'from EXP file using GSAS2CIF'
_cell_angle_alpha 90.0
_cell_angle_beta 90.0
_cell_angle_gamma 90.0
_cell_formula_units_Z 4
_cell_length_a 5.4214(7)
_cell_length_b 5.4214(7)
_cell_length_c 5.4214(7)
_cell_measurement_temperature 298
_cell_volume 159.34(4)
_computing_publication_material
;
enCIFer (Allen <i>et al.</i>,  2004)
;
_computing_structure_refinement
;
GSAS (Larson & Von Dreele, 2004)
;
_diffrn_ambient_temperature 298
_diffrn_measurement_device_type 'PANalytical X'Pert XRD'
_diffrn_radiation_monochromator Cu
_exptl_absorpt_coefficient_mu 208.64
_exptl_absorpt_correction_T_max 1.00000
_exptl_absorpt_correction_T_min 1.00000
_exptl_absorpt_process_details
;   GSAS Absorption/surface roughness correction: function number 0
 No correction is applied.
;
_pd_block_id 2017-04-11T13:03|HO500_25||Overall
_pd_calc_method 'Rietveld Refinement'
_pd_char_colour 'pale yellow'
_pd_char_particle_morphology powder
_pd_meas_2theta_range_inc 0.033
_pd_meas_2theta_range_max 99.9747
_pd_meas_2theta_range_min 10.0497
_pd_meas_scan_method step
_pd_phase_name Fluorite
_pd_prep_cool_rate 1
_pd_prep_pressure 0
_pd_prep_temperature 973
_pd_proc_2theta_range_inc 0.033
_pd_proc_2theta_range_max 99.80325
_pd_proc_2theta_range_min 9.87825
_pd_proc_info_datetime 2017-09-07T10:41:00
_pd_proc_ls_background_function
;   GSAS Background function number 1 with 20 terms.
 Shifted Chebyshev function of 1st kind
      1:    395.922     2:    128.091     3:   -7.03946     4:    6.67325
      5:   -3.29283     6:   0.252425     7:   -3.28895     8:    3.40089
      9:    3.97722    10:   -3.25194    11:   -7.20781    12:   -4.57777
     13:    5.00053    14:    1.86540    15:   -8.02642    16:   -5.79388
     17:   0.967461    18:   -2.36138    19:    4.35414    20:  -0.667179
;
_pd_proc_ls_peak_cutoff 0.00010
_pd_proc_ls_profile_function
;
CW Profile function number 4 with  14 terms
Pseudovoigt profile coefficients as parameterized in
P. Thompson, D.E. Cox & J.B. Hastings (1987). J. Appl.
Cryst.,20,79-83.
Asymmetry correction of L.W. Finger, D.E. Cox & A. P. Jephcoat (1994).
J. Appl. Cryst.,27,892-900.
Microstrain broadening by P.W. Stephens,  (1999). J. Appl.
Cryst.,32,281-289.
#1(GU)   = 1127.450 #2(GV)   = ******** #3(GW)   = 2992.640
#4(GP)   = 1256.950 #5(LX)   =   46.702 #6(ptec) =     3.53
#7(trns) =     0.00 #8(shft) =   0.0000 #9(sfec) =     0.00
#10(S/L) =   0.0050 #11(H/L) =   0.0005 #12(eta) =   0.0000
#13(S400 ) =  0.0E+00 #14(S220 ) =  0.0E+00
Peak tails are ignored  where the intensity is below 0.0001 times the peak
 Aniso. broadening axis   0.0   0.0   1.0
;
_pd_proc_ls_prof_R_factor 0.0410
_pd_proc_ls_prof_wR_expected 0.0436
_pd_proc_ls_prof_wR_factor 0.0515
_pd_spec_mounting 'flat plate holder'
_pd_spec_mount_mode reflection
_pd_spec_shape irregular
_refine_ls_goodness_of_fit_all 1.19
_refine_ls_matrix_type full
_refine_ls_number_parameters 24
_refine_ls_number_restraints 0
_refine_ls_shift/su_max 0.03
_refine_ls_shift/su_mean 0.16
_reflns_number_total 22
_cod_data_source_file sk3674sup1.cif
_cod_data_source_block I
_cod_original_cell_volume 159.34(6)
_cod_original_sg_symbol_H-M 'F m - 3 m'
_cod_original_formula_sum 'Ce0.80 Ho0.1 Gd0.1 O1.9'
_cod_database_code 2311980

loop_
_symmetry_equiv_pos_site_id
_symmetry_equiv_pos_as_xyz
1 +x,+y,+z
2 +z,+x,+y
3 +y,+z,+x
4 +x,+y,-z
5 -z,+x,+y
6 +y,-z,+x
7 -z,+x,-y
8 -y,-z,+x
9 +y,-z,-x
10 -x,+y,-z
11 -z,-x,+y
12 +x,-y,-z
13 +y,+x,+z
14 +z,+y,+x
15 +x,+z,+y
16 +y,+x,-z
17 -z,+y,+x
18 +x,-z,+y
19 -z,+y,-x
20 -x,-z,+y
21 +x,-z,-y
22 -y,+x,-z
23 -z,-y,+x
24 +y,-x,-z
-1 -x,-y,-z
-2 -z,-x,-y
-3 -y,-z,-x
-4 -x,-y,+z
-5 +z,-x,-y
-6 -y,+z,-x
-7 +z,-x,+y
-8 +y,+z,-x
-9 -y,+z,+x
-10 +x,-y,+z
-11 +z,+x,-y
-12 -x,+y,+z
-13 -y,-x,-z
-14 -z,-y,-x
-15 -x,-z,-y
-16 -y,-x,+z
-17 +z,-y,-x
-18 -x,+z,-y
-19 +z,-y,+x
-20 +x,+z,-y
-21 -x,+z,+y
-22 +y,-x,+z
-23 +z,+y,-x
-24 -y,+x,+z
101 +x,+y+1/2,+z+1/2
102 +z,+x+1/2,+y+1/2
103 +y,+z+1/2,+x+1/2
104 +x,+y+1/2,-z+1/2
105 -z,+x+1/2,+y+1/2
106 +y,-z+1/2,+x+1/2
107 -z,+x+1/2,-y+1/2
108 -y,-z+1/2,+x+1/2
109 +y,-z+1/2,-x+1/2
110 -x,+y+1/2,-z+1/2
111 -z,-x+1/2,+y+1/2
112 +x,-y+1/2,-z+1/2
113 +y,+x+1/2,+z+1/2
114 +z,+y+1/2,+x+1/2
115 +x,+z+1/2,+y+1/2
116 +y,+x+1/2,-z+1/2
117 -z,+y+1/2,+x+1/2
118 +x,-z+1/2,+y+1/2
119 -z,+y+1/2,-x+1/2
120 -x,-z+1/2,+y+1/2
121 +x,-z+1/2,-y+1/2
122 -y,+x+1/2,-z+1/2
123 -z,-y+1/2,+x+1/2
124 +y,-x+1/2,-z+1/2
-101 -x,-y+1/2,-z+1/2
-102 -z,-x+1/2,-y+1/2
-103 -y,-z+1/2,-x+1/2
-104 -x,-y+1/2,+z+1/2
-105 +z,-x+1/2,-y+1/2
-106 -y,+z+1/2,-x+1/2
-107 +z,-x+1/2,+y+1/2
-108 +y,+z+1/2,-x+1/2
-109 -y,+z+1/2,+x+1/2
-110 +x,-y+1/2,+z+1/2
-111 +z,+x+1/2,-y+1/2
-112 -x,+y+1/2,+z+1/2
-113 -y,-x+1/2,-z+1/2
-114 -z,-y+1/2,-x+1/2
-115 -x,-z+1/2,-y+1/2
-116 -y,-x+1/2,+z+1/2
-117 +z,-y+1/2,-x+1/2
-118 -x,+z+1/2,-y+1/2
-119 +z,-y+1/2,+x+1/2
-120 +x,+z+1/2,-y+1/2
-121 -x,+z+1/2,+y+1/2
-122 +y,-x+1/2,+z+1/2
-123 +z,+y+1/2,-x+1/2
-124 -y,+x+1/2,+z+1/2
201 +x+1/2,+y,+z+1/2
202 +z+1/2,+x,+y+1/2
203 +y+1/2,+z,+x+1/2
204 +x+1/2,+y,-z+1/2
205 -z+1/2,+x,+y+1/2
206 +y+1/2,-z,+x+1/2
207 -z+1/2,+x,-y+1/2
208 -y+1/2,-z,+x+1/2
209 +y+1/2,-z,-x+1/2
210 -x+1/2,+y,-z+1/2
211 -z+1/2,-x,+y+1/2
212 +x+1/2,-y,-z+1/2
213 +y+1/2,+x,+z+1/2
214 +z+1/2,+y,+x+1/2
215 +x+1/2,+z,+y+1/2
216 +y+1/2,+x,-z+1/2
217 -z+1/2,+y,+x+1/2
218 +x+1/2,-z,+y+1/2
219 -z+1/2,+y,-x+1/2
220 -x+1/2,-z,+y+1/2
221 +x+1/2,-z,-y+1/2
222 -y+1/2,+x,-z+1/2
223 -z+1/2,-y,+x+1/2
224 +y+1/2,-x,-z+1/2
-201 -x+1/2,-y,-z+1/2
-202 -z+1/2,-x,-y+1/2
-203 -y+1/2,-z,-x+1/2
-204 -x+1/2,-y,+z+1/2
-205 +z+1/2,-x,-y+1/2
-206 -y+1/2,+z,-x+1/2
-207 +z+1/2,-x,+y+1/2
-208 +y+1/2,+z,-x+1/2
-209 -y+1/2,+z,+x+1/2
-210 +x+1/2,-y,+z+1/2
-211 +z+1/2,+x,-y+1/2
-212 -x+1/2,+y,+z+1/2
-213 -y+1/2,-x,-z+1/2
-214 -z+1/2,-y,-x+1/2
-215 -x+1/2,-z,-y+1/2
-216 -y+1/2,-x,+z+1/2
-217 +z+1/2,-y,-x+1/2
-218 -x+1/2,+z,-y+1/2
-219 +z+1/2,-y,+x+1/2
-220 +x+1/2,+z,-y+1/2
-221 -x+1/2,+z,+y+1/2
-222 +y+1/2,-x,+z+1/2
-223 +z+1/2,+y,-x+1/2
-224 -y+1/2,+x,+z+1/2
301 +x+1/2,+y+1/2,+z
302 +z+1/2,+x+1/2,+y
303 +y+1/2,+z+1/2,+x
304 +x+1/2,+y+1/2,-z
305 -z+1/2,+x+1/2,+y
306 +y+1/2,-z+1/2,+x
307 -z+1/2,+x+1/2,-y
308 -y+1/2,-z+1/2,+x
309 +y+1/2,-z+1/2,-x
310 -x+1/2,+y+1/2,-z
311 -z+1/2,-x+1/2,+y
312 +x+1/2,-y+1/2,-z
313 +y+1/2,+x+1/2,+z
314 +z+1/2,+y+1/2,+x
315 +x+1/2,+z+1/2,+y
316 +y+1/2,+x+1/2,-z
317 -z+1/2,+y+1/2,+x
318 +x+1/2,-z+1/2,+y
319 -z+1/2,+y+1/2,-x
320 -x+1/2,-z+1/2,+y
321 +x+1/2,-z+1/2,-y
322 -y+1/2,+x+1/2,-z
323 -z+1/2,-y+1/2,+x
324 +y+1/2,-x+1/2,-z
-301 -x+1/2,-y+1/2,-z
-302 -z+1/2,-x+1/2,-y
-303 -y+1/2,-z+1/2,-x
-304 -x+1/2,-y+1/2,+z
-305 +z+1/2,-x+1/2,-y
-306 -y+1/2,+z+1/2,-x
-307 +z+1/2,-x+1/2,+y
-308 +y+1/2,+z+1/2,-x
-309 -y+1/2,+z+1/2,+x
-310 +x+1/2,-y+1/2,+z
-311 +z+1/2,+x+1/2,-y
-312 -x+1/2,+y+1/2,+z
-313 -y+1/2,-x+1/2,-z
-314 -z+1/2,-y+1/2,-x
-315 -x+1/2,-z+1/2,-y
-316 -y+1/2,-x+1/2,+z
-317 +z+1/2,-y+1/2,-x
-318 -x+1/2,+z+1/2,-y
-319 +z+1/2,-y+1/2,+x
-320 +x+1/2,+z+1/2,-y
-321 -x+1/2,+z+1/2,+y
-322 +y+1/2,-x+1/2,+z
-323 +z+1/2,+y+1/2,-x
-324 -y+1/2,+x+1/2,+z

loop_
_atom_site_type_symbol
_atom_site_label
_atom_site_fract_x
_atom_site_fract_y
_atom_site_fract_z
_atom_site_U_iso_or_equiv
_atom_site_thermal_displace_type
_atom_site_occupancy
Ce CE1 0.0 0.0 0.0 0.00304 Uiso 0.8
Ho HO1 0.0 0.0 0.0 0.00304 Uiso 0.1
Gd GD1 0.0 0.0 0.0 0.00304 Uiso 0.1
O O1 0.25 0.25 0.25 0.00051 Uiso 0.95

loop_
_atom_type_symbol
_atom_type_number_in_cell
_atom_type_scat_Cromer_Mann_c
_atom_type_scat_source
Ce 0.8 1.86264 International_Tables_Vol_C
Gd 0.1 2.41960 International_Tables_Vol_C
Ho 0.1 4.56796 International_Tables_Vol_C
O 1.9 0.25080 International_Tables_Vol_C

loop_
_diffrn_radiation_type
_diffrn_radiation_wavelength
'Cu K\a' 1.5418

loop_
_geom_angle_atom_site_label_1
_geom_angle_atom_site_label_2
_geom_angle_atom_site_label_3
_geom_angle_site_symmetry_1
_geom_angle_site_symmetry_3
_geom_angle
_geom_angle_publ_flag
O1 CE1 O1 1_555 4_555 70.529(10) n
O1 CE1 O1 1_555 5_555 70.529(5) n
O1 CE1 O1 1_555 6_555 70.529(5) n
O1 CE1 O1 1_555 7_555 109.471(5) n
O1 CE1 O1 1_555 8_555 109.471(10) n
O1 CE1 O1 1_555 9_555 109.471(5) n
O1 CE1 O1 1_555 -1_555 180.0 n
O1 CE1 O1 4_555 5_555 109.471(5) n
O1 CE1 O1 4_555 6_555 109.471(5) n
O1 CE1 O1 4_555 7_555 70.529(5) n
O1 CE1 O1 4_555 8_555 180.0 n
O1 CE1 O1 4_555 9_555 70.529(5) n
O1 CE1 O1 4_555 -1_555 109.471(10) n
O1 CE1 O1 5_555 6_555 109.471(10) n
O1 CE1 O1 5_555 7_555 70.529(10) n
O1 CE1 O1 5_555 8_555 70.529(5) n
O1 CE1 O1 5_555 9_555 180.0 n
O1 CE1 O1 5_555 -1_555 109.471(5) n
O1 CE1 O1 6_555 7_555 180.0 n
O1 CE1 O1 6_555 8_555 70.529(5) n
O1 CE1 O1 6_555 9_555 70.529(10) n
O1 CE1 O1 6_555 -1_555 109.471(5) n
O1 CE1 O1 7_555 8_555 109.471(5) n
O1 CE1 O1 7_555 9_555 109.471(10) n
O1 CE1 O1 7_555 -1_555 70.529(5) n
O1 CE1 O1 8_555 9_555 109.471(5) n
O1 CE1 O1 8_555 -1_555 70.529(10) n
O1 CE1 O1 9_555 -1_555 70.529(5) n
O1 GD1 O1 1_555 4_555 70.529(10) n
O1 GD1 O1 1_555 5_555 70.529(5) n
O1 GD1 O1 1_555 6_555 70.529(5) n
O1 GD1 O1 1_555 7_555 109.471(5) n
O1 GD1 O1 1_555 8_555 109.471(10) n
O1 GD1 O1 1_555 9_555 109.471(5) n
O1 GD1 O1 1_555 -1_555 180.0 n
O1 GD1 O1 4_555 5_555 109.471(5) n
O1 GD1 O1 4_555 6_555 109.471(5) n
O1 GD1 O1 4_555 7_555 70.529(5) n
O1 GD1 O1 4_555 8_555 180.0 n
O1 GD1 O1 4_555 9_555 70.529(5) n
O1 GD1 O1 4_555 -1_555 109.471(10) n
O1 GD1 O1 5_555 6_555 109.471(10) n
O1 GD1 O1 5_555 7_555 70.529(10) n
O1 GD1 O1 5_555 8_555 70.529(5) n
O1 GD1 O1 5_555 9_555 180.0 n
O1 GD1 O1 5_555 -1_555 109.471(5) n
O1 GD1 O1 6_555 7_555 180.0 n
O1 GD1 O1 6_555 8_555 70.529(5) n
O1 GD1 O1 6_555 9_555 70.529(10) n
O1 GD1 O1 6_555 -1_555 109.471(5) n
O1 GD1 O1 7_555 8_555 109.471(5) n
O1 GD1 O1 7_555 9_555 109.471(10) n
O1 GD1 O1 7_555 -1_555 70.529(5) n
O1 GD1 O1 8_555 9_555 109.471(5) n
O1 GD1 O1 8_555 -1_555 70.529(10) n
O1 GD1 O1 9_555 -1_555 70.529(5) n
O1 HO1 O1 1_555 4_555 70.529(10) n
O1 HO1 O1 1_555 5_555 70.529(5) n
O1 HO1 O1 1_555 6_555 70.529(5) n
O1 HO1 O1 1_555 7_555 109.471(5) n
O1 HO1 O1 1_555 8_555 109.471(10) n
O1 HO1 O1 1_555 9_555 109.471(5) n
O1 HO1 O1 1_555 -1_555 180.0 n
O1 HO1 O1 4_555 5_555 109.471(5) n
O1 HO1 O1 4_555 6_555 109.471(5) n
O1 HO1 O1 4_555 7_555 70.529(5) n
O1 HO1 O1 4_555 8_555 180.0 n
O1 HO1 O1 4_555 9_555 70.529(5) n
O1 HO1 O1 4_555 -1_555 109.471(10) n
O1 HO1 O1 5_555 6_555 109.471(10) n
O1 HO1 O1 5_555 7_555 70.529(10) n
O1 HO1 O1 5_555 8_555 70.529(5) n
O1 HO1 O1 5_555 9_555 180.0 n
O1 HO1 O1 5_555 -1_555 109.471(5) n
O1 HO1 O1 6_555 7_555 180.0 n
O1 HO1 O1 6_555 8_555 70.529(5) n
O1 HO1 O1 6_555 9_555 70.529(10) n
O1 HO1 O1 6_555 -1_555 109.471(5) n
O1 HO1 O1 7_555 8_555 109.471(5) n
O1 HO1 O1 7_555 9_555 109.471(10) n
O1 HO1 O1 7_555 -1_555 70.529(5) n
O1 HO1 O1 8_555 9_555 109.471(5) n
O1 HO1 O1 8_555 -1_555 70.529(10) n
O1 HO1 O1 9_555 -1_555 70.529(5) n
CE1 O1 CE1 1_555 101_555 109.471(5) n
CE1 O1 CE1 1_555 201_555 109.471(5) n
CE1 O1 CE1 1_555 301_555 109.471(10) n
CE1 O1 GD1 1_555 1_555 0.0 n
CE1 O1 GD1 1_555 101_555 109.471(5) n
CE1 O1 GD1 1_555 201_555 109.471(5) n
CE1 O1 GD1 1_555 301_555 109.471(10) n
CE1 O1 HO1 1_555 1_555 0.0 n
CE1 O1 HO1 1_555 101_555 109.471(5) n
CE1 O1 HO1 1_555 201_555 109.471(5) n
CE1 O1 HO1 1_555 301_555 109.471(10) n
CE1 O1 CE1 101_555 201_555 109.471(10) n
CE1 O1 CE1 101_555 301_555 109.471(5) n
CE1 O1 GD1 101_555 1_555 109.471(5) n
CE1 O1 GD1 101_555 101_555 0.0 n
CE1 O1 GD1 101_555 201_555 109.471(10) n
CE1 O1 GD1 101_555 301_555 109.471(5) n
CE1 O1 HO1 101_555 1_555 109.471(5) n
CE1 O1 HO1 101_555 101_555 0.0 n
CE1 O1 HO1 101_555 201_555 109.471(10) n
CE1 O1 HO1 101_555 301_555 109.471(5) n
CE1 O1 CE1 201_555 301_555 109.471(5) n
CE1 O1 GD1 201_555 1_555 109.471(5) n
CE1 O1 GD1 201_555 101_555 109.471(10) n
CE1 O1 GD1 201_555 201_555 0.0 n
CE1 O1 GD1 201_555 301_555 109.471(5) n
CE1 O1 HO1 201_555 1_555 109.471(5) n
CE1 O1 HO1 201_555 101_555 109.471(10) n
CE1 O1 HO1 201_555 201_555 0.0 n
CE1 O1 HO1 201_555 301_555 109.471(5) n
CE1 O1 GD1 301_555 1_555 109.471(10) n
CE1 O1 GD1 301_555 101_555 109.471(5) n
CE1 O1 GD1 301_555 201_555 109.471(5) n
CE1 O1 GD1 301_555 301_555 0.0 n
CE1 O1 HO1 301_555 1_555 109.471(10) n
CE1 O1 HO1 301_555 101_555 109.471(5) n
CE1 O1 HO1 301_555 201_555 109.471(5) n
CE1 O1 HO1 301_555 301_555 0.0 n
GD1 O1 GD1 1_555 101_555 109.471(5) n
GD1 O1 GD1 1_555 201_555 109.471(5) n
GD1 O1 GD1 1_555 301_555 109.471(10) n
GD1 O1 HO1 1_555 1_555 0.0 n
GD1 O1 HO1 1_555 101_555 109.471(5) n
GD1 O1 HO1 1_555 201_555 109.471(5) n
GD1 O1 HO1 1_555 301_555 109.471(10) n
GD1 O1 GD1 101_555 201_555 109.471(10) n
GD1 O1 GD1 101_555 301_555 109.471(5) n
GD1 O1 HO1 101_555 1_555 109.471(5) n
GD1 O1 HO1 101_555 101_555 0.0 n
GD1 O1 HO1 101_555 201_555 109.471(10) n
GD1 O1 HO1 101_555 301_555 109.471(5) n
GD1 O1 GD1 201_555 301_555 109.471(5) n
GD1 O1 HO1 201_555 1_555 109.471(5) n
GD1 O1 HO1 201_555 101_555 109.471(10) n
GD1 O1 HO1 201_555 201_555 0.0 n
GD1 O1 HO1 201_555 301_555 109.471(5) n
GD1 O1 HO1 301_555 1_555 109.471(10) n
GD1 O1 HO1 301_555 101_555 109.471(5) n
GD1 O1 HO1 301_555 201_555 109.471(5) n
GD1 O1 HO1 301_555 301_555 0.0 n
HO1 O1 HO1 1_555 101_555 109.471(5) n
HO1 O1 HO1 1_555 201_555 109.471(5) n
HO1 O1 HO1 1_555 301_555 109.471(10) n
HO1 O1 HO1 101_555 201_555 109.471(10) n
HO1 O1 HO1 101_555 301_555 109.471(5) n
HO1 O1 HO1 201_555 301_555 109.471(5) n

loop_
_geom_bond_atom_site_label_1
_geom_bond_atom_site_label_2
_geom_bond_site_symmetry_2
_geom_bond_distance
_geom_bond_publ_flag
CE1 CE1 101_544 3.8335(4) n
CE1 CE1 101_545 3.8335(4) n
CE1 CE1 101_554 3.8335(4) n
CE1 CE1 101_555 3.8335(4) n
CE1 CE1 201_454 3.8335(4) n
CE1 CE1 201_455 3.8335(4) n
CE1 CE1 201_554 3.8335(4) n
CE1 CE1 201_555 3.8335(4) n
CE1 CE1 301_445 3.8335(5) n
CE1 CE1 301_455 3.8335(5) n
CE1 CE1 301_545 3.8335(5) n
CE1 CE1 301_555 3.8335(5) n
CE1 GD1 101_544 3.8335(4) n
CE1 GD1 101_545 3.8335(4) n
CE1 GD1 101_554 3.8335(4) n
CE1 GD1 101_555 3.8335(4) n
CE1 GD1 201_454 3.8335(4) n
CE1 GD1 201_455 3.8335(4) n
CE1 GD1 201_554 3.8335(4) n
CE1 GD1 201_555 3.8335(4) n
CE1 GD1 301_445 3.8335(5) n
CE1 GD1 301_455 3.8335(5) n
CE1 GD1 301_545 3.8335(5) n
CE1 GD1 301_555 3.8335(5) n
CE1 HO1 101_544 3.8335(4) n
CE1 HO1 101_545 3.8335(4) n
CE1 HO1 101_554 3.8335(4) n
CE1 HO1 101_555 3.8335(4) n
CE1 HO1 201_454 3.8335(4) n
CE1 HO1 201_455 3.8335(4) n
CE1 HO1 201_554 3.8335(4) n
CE1 HO1 201_555 3.8335(4) n
CE1 HO1 301_445 3.8335(5) n
CE1 HO1 301_455 3.8335(5) n
CE1 HO1 301_545 3.8335(5) n
CE1 HO1 301_555 3.8335(5) n
CE1 O1 1_555 2.3475(2) n
CE1 O1 4_555 2.3475(2) n
CE1 O1 5_555 2.3475(2) n
CE1 O1 6_555 2.3475(2) n
CE1 O1 7_555 2.3475(2) n
CE1 O1 8_555 2.3475(2) n
CE1 O1 9_555 2.3475(2) n
CE1 O1 -1_555 2.3475(2) n
GD1 CE1 101_544 3.8335(4) n
GD1 CE1 101_545 3.8335(4) n
GD1 CE1 101_554 3.8335(4) n
GD1 CE1 101_555 3.8335(4) n
GD1 CE1 201_454 3.8335(4) n
GD1 CE1 201_455 3.8335(4) n
GD1 CE1 201_554 3.8335(4) n
GD1 CE1 201_555 3.8335(4) n
GD1 CE1 301_445 3.8335(5) n
GD1 CE1 301_455 3.8335(5) n
GD1 CE1 301_545 3.8335(5) n
GD1 CE1 301_555 3.8335(5) n
GD1 GD1 101_544 3.8335(4) n
GD1 GD1 101_545 3.8335(4) n
GD1 GD1 101_554 3.8335(4) n
GD1 GD1 101_555 3.8335(4) n
GD1 GD1 201_454 3.8335(4) n
GD1 GD1 201_455 3.8335(4) n
GD1 GD1 201_554 3.8335(4) n
GD1 GD1 201_555 3.8335(4) n
GD1 GD1 301_445 3.8335(5) n
GD1 GD1 301_455 3.8335(5) n
GD1 GD1 301_545 3.8335(5) n
GD1 GD1 301_555 3.8335(5) n
GD1 HO1 101_544 3.8335(4) n
GD1 HO1 101_545 3.8335(4) n
GD1 HO1 101_554 3.8335(4) n
GD1 HO1 101_555 3.8335(4) n
GD1 HO1 201_454 3.8335(4) n
GD1 HO1 201_455 3.8335(4) n
GD1 HO1 201_554 3.8335(4) n
GD1 HO1 201_555 3.8335(4) n
GD1 HO1 301_445 3.8335(5) n
GD1 HO1 301_455 3.8335(5) n
GD1 HO1 301_545 3.8335(5) n
GD1 HO1 301_555 3.8335(5) n
GD1 O1 1_555 2.3475(2) n
GD1 O1 4_555 2.3475(2) n
GD1 O1 5_555 2.3475(2) n
GD1 O1 6_555 2.3475(2) n
GD1 O1 7_555 2.3475(2) n
GD1 O1 8_555 2.3475(2) n
GD1 O1 9_555 2.3475(2) n
GD1 O1 -1_555 2.3475(2) n
HO1 CE1 101_544 3.8335(4) n
HO1 CE1 101_545 3.8335(4) n
HO1 CE1 101_554 3.8335(4) n
HO1 CE1 101_555 3.8335(4) n
HO1 CE1 201_454 3.8335(4) n
HO1 CE1 201_455 3.8335(4) n
HO1 CE1 201_554 3.8335(4) n
HO1 CE1 201_555 3.8335(4) n
HO1 CE1 301_445 3.8335(5) n
HO1 CE1 301_455 3.8335(5) n
HO1 CE1 301_545 3.8335(5) n
HO1 CE1 301_555 3.8335(5) n
HO1 GD1 101_544 3.8335(4) n
HO1 GD1 101_545 3.8335(4) n
HO1 GD1 101_554 3.8335(4) n
HO1 GD1 101_555 3.8335(4) n
HO1 GD1 201_454 3.8335(4) n
HO1 GD1 201_455 3.8335(4) n
HO1 GD1 201_554 3.8335(4) n
HO1 GD1 201_555 3.8335(4) n
HO1 GD1 301_445 3.8335(5) n
HO1 GD1 301_455 3.8335(5) n
HO1 GD1 301_545 3.8335(5) n
HO1 GD1 301_555 3.8335(5) n
HO1 HO1 101_544 3.8335(4) n
HO1 HO1 101_545 3.8335(4) n
HO1 HO1 101_554 3.8335(4) n
HO1 HO1 101_555 3.8335(4) n
HO1 HO1 201_454 3.8335(4) n
HO1 HO1 201_455 3.8335(4) n
HO1 HO1 201_554 3.8335(4) n
HO1 HO1 201_555 3.8335(4) n
HO1 HO1 301_445 3.8335(5) n
HO1 HO1 301_455 3.8335(5) n
HO1 HO1 301_545 3.8335(5) n
HO1 HO1 301_555 3.8335(5) n
HO1 O1 1_555 2.3475(2) n
HO1 O1 4_555 2.3475(2) n
HO1 O1 5_555 2.3475(2) n
HO1 O1 6_555 2.3475(2) n
HO1 O1 7_555 2.3475(2) n
HO1 O1 8_555 2.3475(2) n
HO1 O1 9_555 2.3475(2) n
HO1 O1 -1_555 2.3475(2) n
O1 CE1 1_555 2.3475(2) n
O1 CE1 101_555 2.3475(2) n
O1 CE1 201_555 2.3475(2) n
O1 CE1 301_555 2.3475(2) n
O1 GD1 1_555 2.3475(2) n
O1 GD1 101_555 2.3475(2) n
O1 GD1 201_555 2.3475(2) n
O1 GD1 301_555 2.3475(2) n
O1 HO1 1_555 2.3475(2) n
O1 HO1 101_555 2.3475(2) n
O1 HO1 201_555 2.3475(2) n
O1 HO1 301_555 2.3475(2) n
